data_4512272
loop_
_publ_author_name
'Clegg, William'
'Holcroft, James M.'

_publ_section_title
;
 Structural Variation in Mellitate Complexes of First-Row Transition
 Metals: What Chance for Design?
;
_journal_issue 12
_journal_name_full 'Crystal Growth &amp; Design'
_journal_page_first 6282
_journal_paper_doi 10.1021/cg5009736
_journal_volume 14
_journal_year 2014
_chemical_formula_moiety 'C24 H34 Cu5 O40,7 H2 O'
_chemical_formula_sum 'C24 H48 Cu5 O47'
_chemical_formula_weight 1406.32
_chemical_name_systematic
;
 ?
;
_space_group_crystal_system monoclinic
_space_group_IT_number 9
_space_group_name_Hall 'C -2yc'
_space_group_name_H-M_alt 'C 1 c 1'
_symmetry_space_group_name_Hall 'C -2yc'
_symmetry_space_group_name_H-M 'C 1 c 1'
_atom_sites_solution_hydrogens difmap
_atom_sites_solution_primary direct
_atom_sites_solution_secondary difmap
_audit_creation_method SHELXL-2014/7
_cell_angle_alpha 90
_cell_angle_beta 113.005(10)
_cell_angle_gamma 90
_cell_formula_units_Z 4
_cell_length_a 27.350(2)
_cell_length_b 9.5383(6)
_cell_length_c 18.5428(16)
_cell_measurement_reflns_used 4218
_cell_measurement_temperature 150(2)
_cell_measurement_theta_max 28.52
_cell_measurement_theta_min 2.97
_cell_volume 4452.6(7)
_computing_cell_refinement
;
CrysAlisPro, Oxford Diffraction Ltd.,
Version 1.171.33.34d (release 27-02-2009 CrysAlis171 .NET)
(compiled Feb 27 2009,15:38:38)
;
_computing_data_collection
;
CrysAlisPro, Oxford Diffraction Ltd.,
Version 1.171.33.34d (release 27-02-2009 CrysAlis171 .NET)
(compiled Feb 27 2009,15:38:38)
;
_computing_data_reduction
;
CrysAlisPro, Oxford Diffraction Ltd.,
Version 1.171.33.34d (release 27-02-2009 CrysAlis171 .NET)
(compiled Feb 27 2009,15:38:38)
;
_computing_molecular_graphics 'Bruker SHELXTL'
_computing_publication_material 'Bruker SHELXTL and local programs'
_computing_structure_refinement 'SHELXL-2014/7 (Sheldrick, 2014)'
_computing_structure_solution 'Bruker SHELXTL'
_diffrn_ambient_temperature 150(2)
_diffrn_detector_area_resol_mean 10.3968
_diffrn_measured_fraction_theta_full 0.998
_diffrn_measured_fraction_theta_max 0.998
_diffrn_measurement_device_type 'Oxford Diffraction Gemini A Ultra'
_diffrn_measurement_method '\w scans'
_diffrn_radiation_type MoK\a
_diffrn_radiation_wavelength 0.71073
_diffrn_reflns_av_R_equivalents 0.0486
_diffrn_reflns_av_unetI/netI 0.0654
_diffrn_reflns_Laue_measured_fraction_full 0.998
_diffrn_reflns_Laue_measured_fraction_max 0.998
_diffrn_reflns_limit_h_max 32
_diffrn_reflns_limit_h_min -32
_diffrn_reflns_limit_k_max 11
_diffrn_reflns_limit_k_min -11
_diffrn_reflns_limit_l_max 22
_diffrn_reflns_limit_l_min -17
_diffrn_reflns_number 12708
_diffrn_reflns_point_group_measured_fraction_full 0.776
_diffrn_reflns_point_group_measured_fraction_max 0.776
_diffrn_reflns_theta_full 25.027
_diffrn_reflns_theta_max 25.027
_diffrn_reflns_theta_min 3.067
_diffrn_source 'sealed tube with Enhance optics'
_exptl_absorpt_coefficient_mu 2.491
_exptl_absorpt_correction_T_max 0.88
_exptl_absorpt_correction_T_min 0.80
_exptl_absorpt_correction_type multi-scan
_exptl_absorpt_process_details
;
CrysAlisPro, Oxford Diffraction Ltd.,
Version 1.171.33.34d (release 27-02-2009 CrysAlis171 .NET)
(compiled Feb 27 2009,15:38:38)
Empirical absorption correction using spherical harmonics,
 implemented in SCALE3 ABSPACK scaling algorithm.
;
_exptl_crystal_colour blue
_exptl_crystal_density_diffrn 2.098
_exptl_crystal_density_method 'not measured'
_exptl_crystal_description block
_exptl_crystal_F_000 2852
_exptl_crystal_size_max 0.100
_exptl_crystal_size_mid 0.080
_exptl_crystal_size_min 0.050
_refine_diff_density_max 0.847
_refine_diff_density_min -0.490
_refine_diff_density_rms 0.107
_refine_ls_abs_structure_details
;
 Flack x determined using 1685 quotients [(I+)-(I-)]/[(I+)+(I-)]
 (Parsons, Flack and Wagner, Acta Cryst. B69 (2013) 249-259).
;
_refine_ls_abs_structure_Flack 0.015(16)
_refine_ls_extinction_method none
_refine_ls_goodness_of_fit_ref 1.020
_refine_ls_hydrogen_treatment refxyz
_refine_ls_matrix_type full
_refine_ls_number_parameters 817
_refine_ls_number_reflns 6109
_refine_ls_number_restraints 1330
_refine_ls_restrained_S_all 0.936
_refine_ls_R_factor_all 0.0487
_refine_ls_R_factor_gt 0.0376
_refine_ls_shift/su_max 0.000
_refine_ls_shift/su_mean 0.000
_refine_ls_structure_factor_coef Fsqd
_refine_ls_weighting_details 'w=1/[\s^2^(Fo^2^)+(0.0332P)^2^] where P=(Fo^2^+2Fc^2^)/3'
_refine_ls_weighting_scheme calc
_refine_ls_wR_factor_gt 0.0776
_refine_ls_wR_factor_ref 0.0817
_reflns_Friedel_coverage 0.553
_reflns_Friedel_fraction_full 0.553
_reflns_Friedel_fraction_max 0.553
_reflns_number_gt 5275
_reflns_number_total 6109
_reflns_threshold_expression 'I > 2\s(I)'
_cod_data_source_file cg5009736_si_001.cif
_cod_data_source_block jmh29n
_cod_depositor_comments 'Adding full bibliography for 4512266--4512273.cif.'
_cod_database_code 4512272
_shelx_shelxl_version_number 2014/7
_shelx_space_group_comment
;
The symmetry employed for this shelxl refinement is uniquely defined
by the following loop, which should always be used as a source of
symmetry information in preference to the above space-group names.
They are only intended as comments.
;
_shelx_estimated_absorpt_t_min 0.789
_shelx_estimated_absorpt_t_max 0.886

loop_
_space_group_symop_operation_xyz
'x, y, z'
'x, -y, z+1/2'
'x+1/2, y+1/2, z'
'x+1/2, -y+1/2, z+1/2'

loop_
_atom_site_label
_atom_site_type_symbol
_atom_site_fract_x
_atom_site_fract_y
_atom_site_fract_z
_atom_site_U_iso_or_equiv
_atom_site_adp_type
_atom_site_occupancy
_atom_site_site_symmetry_order
_atom_site_calc_flag
_atom_site_refinement_flags_posn
_atom_site_refinement_flags_adp
Cu1 Cu 0.48013(4) 0.10498(11) 0.76049(6) 0.0108(2) Uani 1 1 d . .
Cu2 Cu 0.65687(4) 0.10482(12) 1.00421(6) 0.0083(3) Uani 1 1 d . .
Cu3 Cu 0.64738(4) 0.61970(11) 0.93768(6) 0.0092(3) Uani 1 1 d . .
Cu4 Cu 0.31218(4) 0.61972(11) 0.73580(6) 0.0102(3) Uani 1 1 d . .
Cu5 Cu 0.30868(4) 0.12372(11) 0.79907(6) 0.0089(3) Uani 1 1 d . .
C1 C 0.6064(4) 0.2007(9) 0.7662(6) 0.0087(10) Uani 1 1 d . U
C2 C 0.6065(3) 0.3452(9) 0.7570(6) 0.0083(10) Uani 1 1 d . U
C3 C 0.6119(3) 0.4011(9) 0.6903(5) 0.0077(10) Uani 1 1 d . U
C4 C 0.6150(4) 0.3107(9) 0.6326(6) 0.0083(10) Uani 1 1 d . U
C5 C 0.6131(3) 0.1671(9) 0.6424(6) 0.0082(10) Uani 1 1 d . U
C6 C 0.6088(3) 0.1112(9) 0.7080(5) 0.0080(10) Uani 1 1 d . U
C7 C 0.6044(3) 0.1422(9) 0.8403(6) 0.0087(10) Uani 1 1 d . U
C8 C 0.6044(4) 0.4427(9) 0.8198(6) 0.0097(11) Uani 1 1 d . U
C9 C 0.6152(4) 0.5588(9) 0.6795(5) 0.0078(11) Uani 1 1 d . U
C10 C 0.6180(4) 0.3695(9) 0.5594(6) 0.0095(11) Uani 1 1 d . U
C11 C 0.6171(4) 0.0738(9) 0.5773(6) 0.0082(11) Uani 1 1 d . U
C12 C 0.6054(4) -0.0464(9) 0.7186(6) 0.0081(12) Uani 1 1 d . U
O1 O 0.5644(2) 0.0857(6) 0.8419(4) 0.0097(11) Uani 1 1 d . U
O2 O 0.6486(2) 0.1529(6) 0.8995(4) 0.0113(12) Uani 1 1 d . U
O3 O 0.5757(3) 0.4105(7) 0.8546(4) 0.0135(13) Uani 1 1 d . U
O4 O 0.6346(2) 0.5470(6) 0.8347(4) 0.0105(12) Uani 1 1 d . U
O5 O 0.5733(2) 0.6273(6) 0.6665(4) 0.0088(12) Uani 1 1 d . U
O6 O 0.6586(2) 0.6045(6) 0.6834(4) 0.0088(12) Uani 1 1 d . U
O7 O 0.5850(3) 0.4536(7) 0.5196(4) 0.0167(14) Uani 1 1 d . U
O8 O 0.6567(2) 0.3207(6) 0.5427(4) 0.0104(11) Uani 1 1 d . U
O9 O 0.5813(2) 0.0827(6) 0.5114(4) 0.0113(13) Uani 1 1 d . U
O10 O 0.6582(2) -0.0027(6) 0.5966(4) 0.0099(11) Uani 1 1 d . U
O11 O 0.6261(2) -0.1002(6) 0.7826(4) 0.0121(13) Uani 1 1 d . U
O12 O 0.5788(2) -0.1100(6) 0.6534(4) 0.0095(12) Uani 1 1 d D U
H12 H 0.572(4) -0.196(3) 0.654(5) 0.014 Uiso 1 1 d D U
C13 C 0.3504(3) 0.3335(10) 0.5977(5) 0.0081(10) Uani 1 1 d . U
C14 C 0.3483(3) 0.1876(9) 0.6074(6) 0.0076(10) Uani 1 1 d . U
C15 C 0.3521(3) 0.0972(9) 0.5505(5) 0.0070(10) Uani 1 1 d . U
C16 C 0.3557(3) 0.1501(9) 0.4840(6) 0.0074(10) Uani 1 1 d . U
C17 C 0.3569(4) 0.2945(9) 0.4726(6) 0.0079(10) Uani 1 1 d . U
C18 C 0.3544(3) 0.3875(9) 0.5300(5) 0.0085(10) Uani 1 1 d . U
C19 C 0.3486(3) 0.4255(9) 0.6613(6) 0.0082(11) Uani 1 1 d . U
C20 C 0.3427(4) 0.1299(9) 0.6791(6) 0.0084(11) Uani 1 1 d . U
C21 C 0.3494(4) -0.0604(9) 0.5601(6) 0.0085(11) Uani 1 1 d . U
C22 C 0.3572(4) 0.0554(9) 0.4205(6) 0.0085(11) Uani 1 1 d . U
C23 C 0.3574(4) 0.3511(9) 0.3964(6) 0.0086(11) Uani 1 1 d . U
C24 C 0.3548(4) 0.5413(9) 0.5175(6) 0.0088(12) Uani 1 1 d . U
O13 O 0.3097(2) 0.5105(6) 0.6442(4) 0.0095(11) Uani 1 1 d . U
O14 O 0.3838(2) 0.4178(6) 0.7287(4) 0.0097(13) Uani 1 1 d . U
O15 O 0.3077(2) 0.1865(7) 0.6980(4) 0.0093(11) Uani 1 1 d . U
O16 O 0.3723(3) 0.0335(6) 0.7158(4) 0.0138(13) Uani 1 1 d . U
O17 O 0.3072(3) -0.1138(6) 0.5577(4) 0.0144(14) Uani 1 1 d . U
O18 O 0.3909(2) -0.1287(6) 0.5675(4) 0.0115(13) Uani 1 1 d . U
O19 O 0.3206(2) -0.0376(6) 0.3986(4) 0.0102(12) Uani 1 1 d . U
O20 O 0.3919(3) 0.0711(6) 0.3940(4) 0.0136(13) Uani 1 1 d . U
O21 O 0.3187(2) 0.3087(6) 0.3357(4) 0.0106(12) Uani 1 1 d . U
O22 O 0.3923(3) 0.4318(6) 0.3962(4) 0.0145(13) Uani 1 1 d . U
O23 O 0.3232(2) 0.5926(7) 0.4556(4) 0.0136(13) Uani 1 1 d . U
O24 O 0.3883(2) 0.6112(6) 0.5743(4) 0.0121(13) Uani 1 1 d D U
H24 H 0.388(4) 0.694(4) 0.559(5) 0.018 Uiso 1 1 d D U
O25 O 0.4781(2) 0.2022(6) 0.6663(4) 0.0145(14) Uani 1 1 d D U
H25A H 0.486(4) 0.181(8) 0.628(4) 0.022 Uiso 1 1 d D U
H25B H 0.488(4) 0.284(4) 0.682(5) 0.022 Uiso 1 1 d D U
O26 O 0.4786(2) 0.2887(6) 0.8066(4) 0.0136(14) Uani 1 1 d D U
H26A H 0.5049(18) 0.336(7) 0.809(5) 0.020 Uiso 1 1 d D U
H26B H 0.4506(16) 0.334(7) 0.783(5) 0.020 Uiso 1 1 d D U
O27 O 0.4697(3) 0.0159(7) 0.8484(4) 0.0168(14) Uani 1 1 d D U
H27A H 0.488(3) 0.065(9) 0.888(3) 0.025 Uiso 1 1 d D U
H27B H 0.4408(19) -0.006(9) 0.851(5) 0.025 Uiso 1 1 d D U
O28 O 0.4787(3) -0.0740(6) 0.7086(4) 0.0163(15) Uani 1 1 d D U
H28A H 0.452(2) -0.099(8) 0.670(4) 0.024 Uiso 1 1 d D U
H28B H 0.493(3) -0.144(5) 0.736(4) 0.024 Uiso 1 1 d D U
O29 O 0.6016(3) 0.2355(7) 1.0037(4) 0.0151(15) Uani 1 1 d D U
H29A H 0.5714(15) 0.211(10) 1.000(5) 0.023 Uiso 1 1 d D U
H29B H 0.599(3) 0.292(8) 0.968(4) 0.023 Uiso 1 1 d D U
O30 O 0.7070(3) 0.2729(7) 1.0908(4) 0.0126(15) Uani 1 1 d D U
H30A H 0.7394(8) 0.274(10) 1.120(4) 0.019 Uiso 1 1 d D U
H30B H 0.689(2) 0.298(10) 1.116(4) 0.019 Uiso 1 1 d D U
O31 O 0.7211(3) 0.0019(7) 1.0114(4) 0.0178(16) Uani 1 1 d D U
H31A H 0.746(3) -0.016(8) 1.055(3) 0.027 Uiso 1 1 d D U
H31B H 0.714(4) -0.072(5) 0.984(4) 0.027 Uiso 1 1 d D U
O32 O 0.6971(3) 0.4654(7) 0.9789(4) 0.0179(16) Uani 1 1 d D U
H32A H 0.716(3) 0.451(10) 1.0263(13) 0.027 Uiso 1 1 d D U
H32B H 0.710(3) 0.424(9) 0.951(4) 0.027 Uiso 1 1 d D U
O33 O 0.5937(3) 0.7707(6) 0.8904(4) 0.0123(15) Uani 1 1 d D U
H33A H 0.595(4) 0.825(6) 0.927(3) 0.018 Uiso 1 1 d D U
H33B H 0.599(4) 0.817(7) 0.856(4) 0.018 Uiso 1 1 d D U
O34 O 0.7203(3) 0.7517(7) 0.9404(4) 0.0150(16) Uani 1 1 d D U
H34A H 0.747(3) 0.701(8) 0.966(4) 0.022 Uiso 1 1 d D U
H34B H 0.715(3) 0.744(9) 0.8926(14) 0.022 Uiso 1 1 d D U
O35 O 0.3731(3) 0.7318(7) 0.7367(4) 0.0153(16) Uani 1 1 d D U
H35A H 0.374(3) 0.816(4) 0.751(5) 0.023 Uiso 1 1 d D U
H35B H 0.4042(13) 0.700(8) 0.753(5) 0.023 Uiso 1 1 d D U
O36 O 0.2596(3) 0.7849(7) 0.6493(4) 0.0145(15) Uani 1 1 d D U
H36A H 0.233(2) 0.781(9) 0.606(3) 0.022 Uiso 1 1 d D U
H36B H 0.282(2) 0.841(8) 0.646(5) 0.022 Uiso 1 1 d D U
O37 O 0.2469(3) 0.5200(7) 0.7319(4) 0.0156(15) Uani 1 1 d D U
H37A H 0.235(3) 0.522(10) 0.767(3) 0.023 Uiso 1 1 d D U
H37B H 0.223(2) 0.546(10) 0.689(2) 0.023 Uiso 1 1 d D U
O38 O 0.3585(3) 0.2738(6) 0.8515(4) 0.0130(15) Uani 1 1 d D U
H38A H 0.376(3) 0.331(7) 0.839(5) 0.019 Uiso 1 1 d D U
H38B H 0.350(4) 0.303(8) 0.887(4) 0.019 Uiso 1 1 d D U
O39 O 0.2544(3) -0.0206(7) 0.7495(4) 0.0131(15) Uani 1 1 d D U
H39A H 0.262(3) -0.086(7) 0.725(4) 0.020 Uiso 1 1 d D U
H39B H 0.2219(11) -0.001(8) 0.727(5) 0.020 Uiso 1 1 d D U
O40 O 0.2360(3) 0.2527(7) 0.7995(4) 0.0164(16) Uani 1 1 d D U
H40A H 0.208(2) 0.221(8) 0.764(4) 0.025 Uiso 1 1 d D U
H40B H 0.243(3) 0.331(5) 0.785(5) 0.025 Uiso 1 1 d D U
O41 O 0.4850(3) 0.1188(8) 0.5326(4) 0.0261(17) Uani 1 1 d D U
H41A H 0.513(2) 0.140(11) 0.526(5) 0.039 Uiso 1 1 d D U
H41B H 0.461(2) 0.100(11) 0.489(3) 0.039 Uiso 1 1 d D U
O42 O 0.2331(4) 0.4391(8) 0.3610(6) 0.041(2) Uani 1 1 d . U
O43 O 0.4819(3) 0.6781(7) 0.7845(4) 0.0227(17) Uani 1 1 d D U
H43A H 0.5119(19) 0.678(10) 0.822(4) 0.034 Uiso 1 1 d D U
H43B H 0.486(4) 0.610(10) 0.751(5) 0.034 Uiso 1 1 d D U
O44 O 0.7302(4) 0.3515(8) 0.8790(6) 0.046(2) Uani 1 1 d . U
O45 O 0.4850(2) 0.4897(6) 0.6709(4) 0.0174(15) Uani 1 1 d D U
H45A H 0.4573(17) 0.525(9) 0.638(4) 0.026 Uiso 1 1 d D U
H45B H 0.5118(18) 0.525(9) 0.667(5) 0.026 Uiso 1 1 d D U
O46 O 0.5017(3) 0.1705(7) 0.9836(4) 0.0172(15) Uani 1 1 d D U
H46A H 0.495(4) 0.138(8) 1.021(4) 0.026 Uiso 1 1 d D U
H46B H 0.495(4) 0.256(3) 0.977(5) 0.026 Uiso 1 1 d D U
O47 O 0.4824(3) 0.5608(7) 0.5041(4) 0.0252(18) Uani 1 1 d D U
H47A H 0.459(2) 0.504(8) 0.477(6) 0.038 Uiso 1 1 d D U
H47B H 0.5126(15) 0.525(9) 0.515(6) 0.038 Uiso 1 1 d D U

loop_
_atom_site_aniso_label
_atom_site_aniso_U_11
_atom_site_aniso_U_22
_atom_site_aniso_U_33
_atom_site_aniso_U_23
_atom_site_aniso_U_13
_atom_site_aniso_U_12
Cu1 0.0115(6) 0.0127(5) 0.0085(5) 0.0001(5) 0.0042(4) 0.0008(5)
Cu2 0.0095(5) 0.0101(6) 0.0052(6) 0.0021(5) 0.0028(4) 0.0000(5)
Cu3 0.0157(6) 0.0077(6) 0.0045(6) -0.0013(5) 0.0043(5) 0.0013(5)
Cu4 0.0127(6) 0.0116(6) 0.0057(6) -0.0028(5) 0.0030(5) 0.0015(5)
Cu5 0.0121(6) 0.0095(6) 0.0055(6) 0.0005(5) 0.0040(5) -0.0004(5)
C1 0.0086(15) 0.0084(15) 0.0089(15) 0.0005(13) 0.0033(12) 0.0002(13)
C2 0.0082(15) 0.0084(15) 0.0081(15) -0.0001(13) 0.0030(12) 0.0002(13)
C3 0.0078(15) 0.0076(15) 0.0079(15) -0.0003(13) 0.0031(13) 0.0007(13)
C4 0.0091(16) 0.0078(15) 0.0081(15) -0.0005(13) 0.0036(12) 0.0006(13)
C5 0.0090(16) 0.0078(15) 0.0079(15) -0.0002(13) 0.0034(12) -0.0002(13)
C6 0.0086(16) 0.0072(15) 0.0081(15) 0.0006(13) 0.0031(12) 0.0000(13)
C7 0.0089(15) 0.0083(16) 0.0092(16) -0.0001(14) 0.0038(13) 0.0005(14)
C8 0.0109(17) 0.0100(17) 0.0082(17) -0.0005(14) 0.0035(13) 0.0011(14)
C9 0.0090(17) 0.0074(18) 0.0072(19) -0.0006(15) 0.0032(14) 0.0003(14)
C10 0.0112(16) 0.0094(17) 0.0087(17) -0.0005(14) 0.0046(13) 0.0003(14)
C11 0.0098(16) 0.0076(17) 0.0084(16) 0.0001(14) 0.0046(13) -0.0011(14)
C12 0.0093(19) 0.0070(18) 0.0088(17) 0.0001(14) 0.0042(14) 0.0002(16)
O1 0.0096(17) 0.0099(18) 0.0094(19) 0.0015(16) 0.0035(15) -0.0008(15)
O2 0.0105(18) 0.0119(19) 0.0108(19) 0.0011(16) 0.0035(15) -0.0005(16)
O3 0.013(2) 0.018(3) 0.011(3) -0.003(2) 0.007(2) -0.001(2)
O4 0.0131(18) 0.0107(18) 0.0084(19) -0.0017(16) 0.0050(15) -0.0004(15)
O5 0.011(2) 0.007(2) 0.009(3) 0.000(2) 0.0051(19) 0.0009(19)
O6 0.011(2) 0.008(2) 0.009(3) 0.000(2) 0.0045(19) 0.000(2)
O7 0.020(3) 0.016(2) 0.014(3) 0.004(2) 0.006(2) 0.006(2)
O8 0.0118(18) 0.0115(19) 0.0086(19) -0.0002(16) 0.0048(15) 0.0010(16)
O9 0.015(2) 0.011(3) 0.008(2) 0.000(2) 0.0046(19) 0.001(2)
O10 0.0108(18) 0.0100(18) 0.0090(19) -0.0016(16) 0.0040(15) 0.0012(16)
O11 0.014(3) 0.009(2) 0.011(2) 0.002(2) 0.003(2) -0.001(2)
O12 0.013(2) 0.004(2) 0.011(2) 0.000(2) 0.0038(19) -0.001(2)
C13 0.0084(16) 0.0082(15) 0.0078(15) -0.0003(13) 0.0033(12) 0.0001(13)
C14 0.0081(15) 0.0077(15) 0.0075(15) 0.0002(13) 0.0036(12) -0.0002(13)
C15 0.0072(15) 0.0073(15) 0.0073(15) 0.0003(13) 0.0037(12) 0.0005(13)
C16 0.0076(15) 0.0075(15) 0.0075(15) 0.0002(13) 0.0036(12) 0.0001(13)
C17 0.0086(15) 0.0084(15) 0.0078(15) 0.0003(13) 0.0042(12) 0.0004(13)
C18 0.0088(16) 0.0083(15) 0.0084(15) 0.0000(13) 0.0035(12) 0.0006(13)
C19 0.0090(17) 0.0085(17) 0.0080(16) 0.0002(14) 0.0042(13) -0.0006(14)
C20 0.0095(16) 0.0085(17) 0.0077(17) -0.0006(14) 0.0039(13) -0.0010(14)
C21 0.0098(17) 0.0083(18) 0.0072(19) -0.0007(15) 0.0030(15) 0.0004(15)
C22 0.0098(16) 0.0080(17) 0.0079(17) -0.0001(14) 0.0036(13) 0.0009(14)
C23 0.0112(16) 0.0082(17) 0.0076(17) 0.0001(14) 0.0048(13) 0.0008(14)
C24 0.0103(18) 0.0087(17) 0.0096(18) -0.0008(15) 0.0061(14) 0.0007(15)
O13 0.0100(18) 0.0108(18) 0.0075(19) -0.0004(16) 0.0033(15) 0.0004(15)
O14 0.011(2) 0.011(3) 0.008(2) -0.001(2) 0.0043(19) 0.003(2)
O15 0.0105(18) 0.0106(19) 0.0075(19) -0.0005(16) 0.0044(15) -0.0007(16)
O16 0.017(3) 0.014(2) 0.011(3) 0.005(2) 0.007(2) 0.005(2)
O17 0.013(2) 0.016(3) 0.014(3) 0.000(2) 0.004(2) -0.004(2)
O18 0.013(2) 0.008(2) 0.013(3) -0.001(2) 0.004(2) 0.003(2)
O19 0.0119(18) 0.0097(18) 0.0086(19) -0.0013(16) 0.0037(15) -0.0008(15)
O20 0.016(2) 0.014(3) 0.015(3) -0.004(2) 0.010(2) -0.003(2)
O21 0.0124(19) 0.0125(19) 0.0080(19) 0.0007(16) 0.0053(15) -0.0012(16)
O22 0.019(2) 0.014(2) 0.013(3) 0.000(2) 0.008(2) -0.005(2)
O23 0.018(3) 0.011(2) 0.011(2) 0.001(2) 0.006(2) 0.002(2)
O24 0.014(2) 0.010(2) 0.012(2) 0.001(2) 0.005(2) -0.002(2)
O25 0.016(3) 0.016(3) 0.014(3) -0.001(2) 0.008(3) -0.004(3)
O26 0.011(3) 0.013(3) 0.016(3) 0.002(2) 0.004(2) 0.001(2)
O27 0.015(3) 0.020(3) 0.017(3) 0.001(3) 0.008(3) -0.004(3)
O28 0.014(3) 0.017(3) 0.016(3) 0.001(3) 0.004(3) 0.000(3)
O29 0.012(3) 0.014(3) 0.016(3) 0.003(3) 0.003(3) -0.002(3)
O30 0.013(3) 0.017(3) 0.009(3) 0.000(3) 0.005(3) -0.003(3)
O31 0.015(3) 0.024(3) 0.014(3) -0.003(3) 0.006(3) 0.003(3)
O32 0.028(3) 0.015(3) 0.012(3) -0.002(3) 0.009(3) 0.006(3)
O33 0.017(3) 0.014(3) 0.008(3) 0.000(2) 0.007(3) 0.002(3)
O34 0.017(3) 0.017(3) 0.010(3) 0.000(3) 0.004(3) 0.004(3)
O35 0.013(3) 0.011(3) 0.018(3) 0.000(3) 0.003(3) 0.003(2)
O36 0.014(3) 0.013(3) 0.016(3) -0.002(3) 0.005(3) -0.002(3)
O37 0.017(3) 0.022(3) 0.008(3) -0.001(3) 0.005(3) 0.000(3)
O38 0.018(3) 0.012(3) 0.012(3) -0.005(2) 0.008(3) -0.007(2)
O39 0.014(3) 0.012(3) 0.013(3) 0.000(2) 0.006(3) 0.002(2)
O40 0.014(3) 0.013(3) 0.020(4) -0.003(3) 0.004(3) 0.003(3)
O41 0.021(3) 0.038(4) 0.020(3) -0.007(3) 0.009(3) -0.003(3)
O42 0.041(4) 0.046(3) 0.038(4) 0.000(3) 0.018(3) 0.002(3)
O43 0.022(3) 0.021(3) 0.024(4) 0.000(3) 0.007(3) 0.001(3)
O44 0.043(4) 0.049(4) 0.051(4) 0.002(4) 0.024(3) -0.001(4)
O45 0.015(3) 0.019(3) 0.020(3) 0.001(3) 0.008(3) 0.002(3)
O46 0.019(3) 0.019(3) 0.015(3) 0.001(3) 0.008(3) -0.004(3)
O47 0.020(3) 0.025(3) 0.025(4) 0.000(3) 0.003(3) -0.001(3)

loop_
_atom_type_symbol
_atom_type_description
_atom_type_scat_dispersion_real
_atom_type_scat_dispersion_imag
_atom_type_scat_source
C C 0.0033 0.0016 'International Tables Vol C Tables 4.2.6.8 and 6.1.1.4'
H H 0.0000 0.0000 'International Tables Vol C Tables 4.2.6.8 and 6.1.1.4'
O O 0.0106 0.0060 'International Tables Vol C Tables 4.2.6.8 and 6.1.1.4'
Cu Cu 0.3201 1.2651 'International Tables Vol C Tables 4.2.6.8 and 6.1.1.4'

loop_
_geom_angle_atom_site_label_1
_geom_angle_atom_site_label_2
_geom_angle_atom_site_label_3
_geom_angle
_geom_angle_site_symmetry_1
_geom_angle_site_symmetry_3
O1 Cu1 O25 107.9(2) . .
O1 Cu1 O26 88.3(2) . .
O1 Cu1 O27 81.2(3) . .
O1 Cu1 O28 94.5(3) . .
O25 Cu1 O26 88.2(3) . .
O25 Cu1 O27 170.5(3) . .
O25 Cu1 O28 89.2(3) . .
O26 Cu1 O27 89.4(3) . .
O26 Cu1 O28 176.6(3) . .
O27 Cu1 O28 92.8(3) . .
O2 Cu2 O10 163.3(3) . 2
O2 Cu2 O29 93.3(3) . .
O2 Cu2 O30 110.0(3) . .
O2 Cu2 O31 86.4(3) . .
O10 Cu2 O29 94.1(3) 2 .
O10 Cu2 O30 86.2(3) 2 .
O10 Cu2 O31 89.0(3) 2 .
O29 Cu2 O30 79.0(3) . .
O29 Cu2 O31 169.8(3) . .
O30 Cu2 O31 91.6(3) . .
O4 Cu3 O8 175.0(3) . 2_565
O4 Cu3 O32 86.9(3) . .
O4 Cu3 O33 90.4(3) . .
O4 Cu3 O34 92.1(3) . .
O8 Cu3 O32 91.7(3) 2_565 .
O8 Cu3 O33 90.9(3) 2_565 .
O8 Cu3 O34 92.6(3) 2_565 .
O32 Cu3 O33 176.7(3) . .
O32 Cu3 O34 86.5(3) . .
O33 Cu3 O34 95.5(2) . .
O13 Cu4 O21 168.6(3) . 2_565
O13 Cu4 O35 92.2(3) . .
O13 Cu4 O36 87.7(3) . .
O13 Cu4 O37 89.3(3) . .
O21 Cu4 O35 92.3(3) 2_565 .
O21 Cu4 O36 103.0(3) 2_565 .
O21 Cu4 O37 87.0(3) 2_565 .
O35 Cu4 O36 86.1(3) . .
O35 Cu4 O37 175.4(3) . .
O36 Cu4 O37 89.7(3) . .
O15 Cu5 O19 168.7(3) . 2
O15 Cu5 O38 89.9(3) . .
O15 Cu5 O39 92.3(3) . .
O15 Cu5 O40 98.5(3) . .
O19 Cu5 O38 90.7(3) 2 .
O19 Cu5 O39 87.9(3) 2 .
O19 Cu5 O40 92.7(3) 2 .
O38 Cu5 O39 175.3(3) . .
O38 Cu5 O40 92.4(3) . .
O39 Cu5 O40 83.3(3) . .
C2 C1 C6 120.6(9) . .
C2 C1 C7 118.8(8) . .
C6 C1 C7 120.5(8) . .
C1 C2 C3 119.3(9) . .
C1 C2 C8 121.0(8) . .
C3 C2 C8 119.6(8) . .
C2 C3 C4 119.7(8) . .
C2 C3 C9 121.5(8) . .
C4 C3 C9 118.8(8) . .
C3 C4 C5 119.5(9) . .
C3 C4 C10 120.1(8) . .
C5 C4 C10 120.3(8) . .
C4 C5 C6 121.3(9) . .
C4 C5 C11 116.9(8) . .
C6 C5 C11 121.8(8) . .
C1 C6 C5 119.5(8) . .
C1 C6 C12 118.7(8) . .
C5 C6 C12 121.9(8) . .
C1 C7 O1 122.3(8) . .
C1 C7 O2 113.1(8) . .
O1 C7 O2 124.5(9) . .
C2 C8 O3 118.3(8) . .
C2 C8 O4 116.1(8) . .
O3 C8 O4 125.5(9) . .
C3 C9 O5 116.2(7) . .
C3 C9 O6 116.4(7) . .
O5 C9 O6 127.4(8) . .
C4 C10 O7 120.4(8) . .
C4 C10 O8 114.8(8) . .
O7 C10 O8 124.7(9) . .
C5 C11 O9 117.7(8) . .
C5 C11 O10 116.0(8) . .
O9 C11 O10 126.3(9) . .
C6 C12 O11 121.0(8) . .
C6 C12 O12 112.5(8) . .
O11 C12 O12 126.5(8) . .
Cu1 O1 C7 130.3(6) . .
Cu2 O2 C7 123.1(6) . .
Cu3 O4 C8 110.6(6) . .
Cu3 O8 C10 109.5(6) 2_564 .
Cu2 O10 C11 109.1(6) 2_554 .
C12 O12 H12 119(6) . .
C14 C13 C18 120.1(8) . .
C14 C13 C19 117.8(8) . .
C18 C13 C19 122.1(8) . .
C13 C14 C15 119.6(9) . .
C13 C14 C20 120.1(8) . .
C15 C14 C20 120.3(8) . .
C14 C15 C16 120.3(8) . .
C14 C15 C21 120.0(8) . .
C16 C15 C21 119.6(8) . .
C15 C16 C17 120.9(9) . .
C15 C16 C22 121.3(8) . .
C17 C16 C22 117.8(8) . .
C16 C17 C18 119.7(9) . .
C16 C17 C23 120.1(8) . .
C18 C17 C23 120.1(8) . .
C13 C18 C17 119.3(8) . .
C13 C18 C24 120.8(8) . .
C17 C18 C24 119.9(8) . .
C13 C19 O13 117.5(8) . .
C13 C19 O14 120.6(8) . .
O13 C19 O14 122.0(8) . .
C14 C20 O15 116.1(8) . .
C14 C20 O16 119.4(8) . .
O15 C20 O16 124.5(9) . .
C15 C21 O17 119.2(8) . .
C15 C21 O18 115.9(8) . .
O17 C21 O18 124.9(8) . .
C16 C22 O19 114.2(8) . .
C16 C22 O20 120.0(8) . .
O19 C22 O20 125.8(9) . .
C17 C23 O21 113.7(8) . .
C17 C23 O22 121.1(8) . .
O21 C23 O22 125.3(9) . .
C18 C24 O23 119.3(8) . .
C18 C24 O24 115.6(8) . .
O23 C24 O24 125.0(8) . .
Cu4 O13 C19 112.2(6) . .
Cu5 O15 C20 114.0(6) . .
Cu5 O19 C22 114.7(6) 2_554 .
Cu4 O21 C23 118.1(6) 2_564 .
C24 O24 H24 108(7) . .
Cu1 O25 H25A 135(6) . .
Cu1 O25 H25B 104(6) . .
H25A O25 H25B 110(4) . .
Cu1 O26 H26A 110(6) . .
Cu1 O26 H26B 114(6) . .
H26A O26 H26B 110(3) . .
Cu1 O27 H27A 105(6) . .
Cu1 O27 H27B 128(6) . .
H27A O27 H27B 109(4) . .
Cu1 O28 H28A 121(6) . .
Cu1 O28 H28B 118(6) . .
H28A O28 H28B 110(4) . .
Cu2 O29 H29A 124(7) . .
Cu2 O29 H29B 104(6) . .
H29A O29 H29B 111(4) . .
Cu2 O30 H30A 131(6) . .
Cu2 O30 H30B 106(6) . .
H30A O30 H30B 110(4) . .
Cu2 O31 H31A 121(7) . .
Cu2 O31 H31B 113(6) . .
H31A O31 H31B 108(3) . .
Cu3 O32 H32A 125(6) . .
Cu3 O32 H32B 121(6) . .
H32A O32 H32B 110(4) . .
Cu3 O33 H33A 108(6) . .
Cu3 O33 H33B 113(6) . .
H33A O33 H33B 110(4) . .
Cu3 O34 H34A 103(7) . .
Cu3 O34 H34B 97(7) . .
H34A O34 H34B 109(4) . .
Cu4 O35 H35A 116(6) . .
Cu4 O35 H35B 122(6) . .
H35A O35 H35B 109(4) . .
Cu4 O36 H36A 134(6) . .
Cu4 O36 H36B 102(6) . .
H36A O36 H36B 110(4) . .
Cu4 O37 H37A 125(7) . .
Cu4 O37 H37B 104(6) . .
H37A O37 H37B 110(4) . .
Cu5 O38 H38A 136(6) . .
Cu5 O38 H38B 107(6) . .
H38A O38 H38B 112(4) . .
Cu5 O39 H39A 118(6) . .
Cu5 O39 H39B 122(6) . .
H39A O39 H39B 109(4) . .
Cu5 O40 H40A 109(7) . .
Cu5 O40 H40B 100(7) . .
H40A O40 H40B 109(4) . .
H41A O41 H41B 110(4) . .
H43A O43 H43B 102(7) . .
H45A O45 H45B 110(4) . .
H46A O46 H46B 111(4) . .
H47A O47 H47B 109(4) . .

loop_
_geom_bond_atom_site_label_1
_geom_bond_atom_site_label_2
_geom_bond_distance
_geom_bond_site_symmetry_2
Cu1 O1 2.214(6) .
Cu1 O25 1.959(6) .
Cu1 O26 1.957(6) .
Cu1 O27 1.955(6) .
Cu1 O28 1.953(7) .
Cu2 O2 1.920(6) .
Cu2 O10 1.959(7) 2
Cu2 O29 1.957(7) .
Cu2 O30 2.304(7) .
Cu2 O31 1.971(7) .
Cu3 O4 1.931(7) .
Cu3 O8 1.947(7) 2_565
Cu3 O32 1.946(6) .
Cu3 O33 1.997(6) .
Cu3 O34 2.343(7) .
Cu4 O13 1.972(6) .
Cu4 O21 1.917(6) 2_565
Cu4 O35 1.975(7) .
Cu4 O36 2.307(7) .
Cu4 O37 1.998(7) .
Cu5 O15 1.958(7) .
Cu5 O19 1.928(6) 2
Cu5 O38 1.953(6) .
Cu5 O39 1.969(6) .
Cu5 O40 2.339(7) .
C1 C2 1.389(12) .
C1 C6 1.398(13) .
C1 C7 1.506(13) .
C2 C3 1.406(13) .
C2 C8 1.508(13) .
C3 C4 1.402(13) .
C3 C9 1.524(12) .
C4 C5 1.385(13) .
C4 C10 1.500(13) .
C5 C6 1.375(13) .
C5 C11 1.537(13) .
C6 C12 1.523(12) .
C7 O1 1.230(11) .
C7 O2 1.281(10) .
C8 O3 1.235(11) .
C8 O4 1.253(11) .
C9 O5 1.258(10) .
C9 O6 1.239(10) .
C10 O7 1.217(11) .
C10 O8 1.299(11) .
C11 O9 1.234(11) .
C11 O10 1.268(10) .
C12 O11 1.212(11) .
C12 O12 1.292(11) .
O8 Cu3 1.947(7) 2_564
O10 Cu2 1.959(7) 2_554
O12 H12 0.840(14) .
C13 C14 1.407(13) .
C13 C18 1.399(13) .
C13 C19 1.487(13) .
C14 C15 1.399(13) .
C14 C20 1.500(13) .
C15 C16 1.372(13) .
C15 C21 1.518(12) .
C16 C17 1.396(12) .
C16 C22 1.497(13) .
C17 C18 1.409(13) .
C17 C23 1.518(13) .
C18 C24 1.486(12) .
C19 O13 1.276(10) .
C19 O14 1.247(11) .
C20 O15 1.264(11) .
C20 O16 1.238(11) .
C21 O17 1.246(11) .
C21 O18 1.271(11) .
C22 O19 1.280(10) .
C22 O20 1.236(11) .
C23 O21 1.274(11) .
C23 O22 1.225(11) .
C24 O23 1.237(11) .
C24 O24 1.280(11) .
O19 Cu5 1.927(6) 2_554
O21 Cu4 1.917(6) 2_564
O24 H24 0.841(14) .
O25 H25A 0.837(14) .
O25 H25B 0.837(14) .
O26 H26A 0.838(14) .
O26 H26B 0.839(14) .
O27 H27A 0.840(14) .
O27 H27B 0.841(14) .
O28 H28A 0.839(14) .
O28 H28B 0.839(14) .
O29 H29A 0.834(14) .
O29 H29B 0.836(14) .
O30 H30A 0.838(14) .
O30 H30B 0.837(14) .
O31 H31A 0.844(14) .
O31 H31B 0.843(14) .
O32 H32A 0.837(14) .
O32 H32B 0.838(14) .
O33 H33A 0.839(14) .
O33 H33B 0.839(14) .
O34 H34A 0.842(14) .
O34 H34B 0.841(14) .
O35 H35A 0.841(14) .
O35 H35B 0.841(14) .
O36 H36A 0.838(14) .
O36 H36B 0.835(14) .
O37 H37A 0.838(14) .
O37 H37B 0.839(14) .
O38 H38A 0.831(14) .
O38 H38B 0.833(14) .
O39 H39A 0.841(14) .
O39 H39B 0.842(14) .
O40 H40A 0.843(14) .
O40 H40B 0.839(14) .
O41 H41A 0.839(14) .
O41 H41B 0.840(14) .
O43 H43A 0.839(10) .
O43 H43B 0.93(9) .
O45 H45A 0.839(14) .
O45 H45B 0.839(14) .
O46 H46A 0.838(14) .
O46 H46B 0.835(14) .
O47 H47A 0.840(14) .
O47 H47B 0.841(14) .

loop_
_geom_hbond_atom_site_label_D
_geom_hbond_atom_site_label_H
_geom_hbond_atom_site_label_A
_geom_hbond_distance_DH
_geom_hbond_distance_HA
_geom_hbond_distance_DA
_geom_hbond_angle_DHA
_geom_hbond_site_symmetry_A
O12 H12 O5 0.840(14) 1.70(3) 2.527(8) 166(9) 1_545
O24 H24 O18 0.841(14) 1.70(4) 2.487(8) 155(9) 1_565
O25 H25A O41 0.837(14) 1.86(3) 2.680(9) 165(9) .
O25 H25B O45 0.837(14) 1.97(5) 2.749(8) 153(9) .
O26 H26A O3 0.838(14) 1.92(4) 2.711(9) 157(8) .
O26 H26B O14 0.839(14) 1.884(17) 2.719(8) 174(8) .
O27 H27A O46 0.840(14) 1.95(4) 2.740(9) 157(8) .
O27 H27B O20 0.841(14) 1.90(4) 2.710(9) 160(9) 2
O28 H28A O18 0.839(14) 1.99(2) 2.823(9) 169(8) .
O28 H28B O43 0.839(14) 1.99(5) 2.736(9) 147(8) 1_545
O29 H29A O46 0.834(14) 1.85(2) 2.680(9) 174(8) .
O29 H29B O3 0.836(14) 2.25(3) 3.066(10) 165(8) .
O30 H30A O15 0.838(14) 1.90(3) 2.720(9) 166(8) 4
O30 H30B O6 0.837(14) 1.98(3) 2.801(9) 166(9) 2_565
O31 H31A O13 0.844(14) 1.88(3) 2.699(9) 163(10) 4
O31 H31B O34 0.843(14) 1.90(3) 2.723(9) 164(8) 1_545
O32 H32A O30 0.837(14) 2.14(9) 2.704(10) 124(9) .
O32 H32B O44 0.838(14) 1.77(2) 2.597(12) 171(8) .
O33 H33A O9 0.839(14) 1.96(3) 2.776(9) 165(8) 2_565
O33 H33B O11 0.839(14) 1.95(3) 2.771(9) 167(9) 1_565
O34 H34A O17 0.842(14) 2.03(3) 2.840(9) 162(8) 4
O34 H34B O40 0.841(14) 2.03(4) 2.809(8) 154(9) 3
O35 H35A O16 0.841(14) 2.17(6) 2.902(9) 145(9) 1_565
O35 H35B O43 0.841(14) 1.98(3) 2.801(10) 164(8) .
O36 H36A O8 0.838(14) 2.00(5) 2.757(9) 150(9) 3_455
O36 H36B O17 0.835(14) 2.06(6) 2.691(10) 132(8) 1_565
O37 H37A O42 0.838(14) 1.80(4) 2.595(12) 158(9) 2_565
O37 H37B O10 0.839(14) 1.99(5) 2.734(9) 148(9) 3_455
O38 H38A O14 0.831(14) 2.28(6) 2.964(9) 140(8) .
O38 H38A O22 0.831(14) 2.46(7) 2.971(9) 120(6) 2_565
O38 H38B O23 0.833(14) 1.96(3) 2.781(9) 167(9) 2_565
O39 H39A O36 0.841(14) 1.85(3) 2.668(9) 163(8) 1_545
O39 H39B O6 0.842(14) 1.89(3) 2.698(9) 160(8) 3_445
O40 H40A O6 0.843(14) 1.93(3) 2.748(9) 163(10) 3_445
O40 H40B O37 0.839(14) 2.08(2) 2.907(10) 170(7) .
O40 H40B O42 0.839(14) 2.68(9) 3.166(10) 119(8) 2_565
O41 H41A O9 0.839(14) 2.07(6) 2.831(10) 151(10) .
O41 H41B O20 0.840(14) 2.03(2) 2.860(10) 168(9) .
O43 H43A O33 0.839(10) 2.28(5) 3.048(10) 153(10) .
O43 H43B O45 0.93(9) 1.87(8) 2.794(10) 170(9) .
O45 H45A O24 0.839(14) 1.97(2) 2.801(9) 170(9) .
O45 H45B O5 0.839(14) 1.95(2) 2.779(8) 172(10) .
O46 H46A O12 0.838(14) 2.64(9) 3.083(9) 115(8) 2
O46 H46A O41 0.838(14) 2.49(7) 2.996(10) 120(6) 2
O46 H46B O47 0.835(14) 1.88(4) 2.675(10) 158(8) 2_565
O47 H47A O22 0.840(14) 1.98(3) 2.782(10) 160(9) .
O47 H47B O7 0.841(14) 2.07(3) 2.894(10) 167(11) .

loop_
_geom_torsion_atom_site_label_1
_geom_torsion_atom_site_label_2
_geom_torsion_atom_site_label_3
_geom_torsion_atom_site_label_4
_geom_torsion
_geom_torsion_site_symmetry_4
C6 C1 C2 C3 -3.3(13) .
C6 C1 C2 C8 -179.5(8) .
C7 C1 C2 C3 176.0(8) .
C7 C1 C2 C8 -0.2(13) .
C1 C2 C3 C4 2.4(12) .
C1 C2 C3 C9 -176.7(8) .
C8 C2 C3 C4 178.7(8) .
C8 C2 C3 C9 -0.4(13) .
C2 C3 C4 C5 -0.5(13) .
C2 C3 C4 C10 177.0(8) .
C9 C3 C4 C5 178.6(8) .
C9 C3 C4 C10 -3.9(12) .
C3 C4 C5 C6 -0.7(13) .
C3 C4 C5 C11 -179.5(8) .
C10 C4 C5 C6 -178.2(8) .
C10 C4 C5 C11 3.0(12) .
C4 C5 C6 C1 -0.2(13) .
C4 C5 C6 C12 178.4(8) .
C11 C5 C6 C1 178.6(8) .
C11 C5 C6 C12 -2.8(13) .
C2 C1 C6 C5 2.2(13) .
C2 C1 C6 C12 -176.5(8) .
C7 C1 C6 C5 -177.1(8) .
C7 C1 C6 C12 4.3(12) .
C2 C1 C7 O1 107.6(10) .
C2 C1 C7 O2 -74.9(10) .
C6 C1 C7 O1 -73.1(12) .
C6 C1 C7 O2 104.4(9) .
C1 C2 C8 O3 -39.0(13) .
C1 C2 C8 O4 137.5(9) .
C3 C2 C8 O3 144.9(9) .
C3 C2 C8 O4 -38.7(12) .
C2 C3 C9 O5 -69.7(11) .
C2 C3 C9 O6 111.1(10) .
C4 C3 C9 O5 111.1(9) .
C4 C3 C9 O6 -68.0(11) .
C3 C4 C10 O7 -53.1(12) .
C3 C4 C10 O8 128.5(9) .
C5 C4 C10 O7 124.4(10) .
C5 C4 C10 O8 -54.0(11) .
C4 C5 C11 O9 -63.5(11) .
C4 C5 C11 O10 114.7(9) .
C6 C5 C11 O9 117.6(10) .
C6 C5 C11 O10 -64.2(11) .
C1 C6 C12 O11 -37.3(12) .
C1 C6 C12 O12 142.8(8) .
C5 C6 C12 O11 144.2(9) .
C5 C6 C12 O12 -35.8(12) .
C1 C7 O1 Cu1 -21.9(12) .
O2 C7 O1 Cu1 160.9(6) .
C1 C7 O2 Cu2 173.7(5) .
O1 C7 O2 Cu2 -8.8(12) .
C2 C8 O4 Cu3 -158.7(6) .
O3 C8 O4 Cu3 17.5(12) .
C4 C10 O8 Cu3 169.7(6) 2_564
O7 C10 O8 Cu3 -8.6(11) 2_564
C5 C11 O10 Cu2 -177.1(6) 2_554
O9 C11 O10 Cu2 0.9(11) 2_554
C18 C13 C14 C15 2.3(12) .
C18 C13 C14 C20 -178.5(8) .
C19 C13 C14 C15 -177.4(8) .
C19 C13 C14 C20 1.8(12) .
C13 C14 C15 C16 -2.6(13) .
C13 C14 C15 C21 -179.5(8) .
C20 C14 C15 C16 178.3(8) .
C20 C14 C15 C21 1.4(12) .
C14 C15 C16 C17 1.4(13) .
C14 C15 C16 C22 -177.0(8) .
C21 C15 C16 C17 178.4(8) .
C21 C15 C16 C22 -0.1(12) .
C15 C16 C17 C18 0.0(13) .
C15 C16 C17 C23 -176.1(8) .
C22 C16 C17 C18 178.5(8) .
C22 C16 C17 C23 2.4(12) .
C14 C13 C18 C17 -0.9(12) .
C14 C13 C18 C24 177.9(8) .
C19 C13 C18 C17 178.8(8) .
C19 C13 C18 C24 -2.4(13) .
C16 C17 C18 C13 -0.3(13) .
C16 C17 C18 C24 -179.1(8) .
C23 C17 C18 C13 175.9(8) .
C23 C17 C18 C24 -2.9(13) .
C14 C13 C19 O13 -118.3(9) .
C14 C13 C19 O14 61.0(12) .
C18 C13 C19 O13 62.0(12) .
C18 C13 C19 O14 -118.7(10) .
C13 C14 C20 O15 46.8(12) .
C13 C14 C20 O16 -132.4(9) .
C15 C14 C20 O15 -134.1(9) .
C15 C14 C20 O16 46.8(12) .
C14 C15 C21 O17 66.2(12) .
C14 C15 C21 O18 -116.2(10) .
C16 C15 C21 O17 -110.7(10) .
C16 C15 C21 O18 66.8(11) .
C15 C16 C22 O19 49.6(12) .
C15 C16 C22 O20 -130.3(9) .
C17 C16 C22 O19 -128.9(8) .
C17 C16 C22 O20 51.2(12) .
C16 C17 C23 O21 56.1(11) .
C16 C17 C23 O22 -125.1(9) .
C18 C17 C23 O21 -120.0(9) .
C18 C17 C23 O22 58.8(12) .
C13 C18 C24 O23 -127.6(10) .
C13 C18 C24 O24 51.1(12) .
C17 C18 C24 O23 51.2(12) .
C17 C18 C24 O24 -130.1(9) .
C13 C19 O13 Cu4 178.1(6) .
O14 C19 O13 Cu4 -1.2(11) .
C14 C20 O15 Cu5 -172.4(6) .
O16 C20 O15 Cu5 6.7(12) .
C16 C22 O19 Cu5 163.0(6) 2_554
O20 C22 O19 Cu5 -17.1(12) 2_554
C17 C23 O21 Cu4 176.6(5) 2_564
O22 C23 O21 Cu4 -2.2(12) 2_564
